data_4329201
loop_
_publ_author_name
'Ricardo Gonz\'alez'
'Alvaro Acosta'
'Ra\'ul Chiozzone'
'Carlos Kremer'
'Donatella Armentano'
'Giovanni De Munno'
'Miguel Julve'
'Francesc Lloret'
'Juan Faus'

_publ_section_title
;
 New Family of Thiocyanate-Bridged Re(IV)-SCN-M(II) (M = Ni, Co, Fe, and
 Mn) Heterobimetallic Compounds: Synthesis, Crystal Structure, and
 Magnetic Properties
;
_journal_name_full 'Inorganic Chemistry'
_journal_page_first 5737
_journal_page_last 5747
_journal_paper_doi 10.1021/ic300200k
_journal_volume 51
_journal_year 2012
_chemical_formula_sum 'C36 H27 Mn N11 Re S6'
_chemical_formula_weight 1079.19
_chemical_name_systematic
; 
 ? 
;
_space_group_IT_number 15
_symmetry_cell_setting monoclinic
_symmetry_space_group_name_Hall '-C 2yc'
_symmetry_space_group_name_H-M 'C 1 2/c 1'
_atom_sites_solution_hydrogens geom
_atom_sites_solution_primary direct
_atom_sites_solution_secondary difmap
_audit_creation_method SHELXL-97
_cell_angle_alpha 90.00
_cell_angle_beta 106.206(15)
_cell_angle_gamma 90.00
_cell_formula_units_Z 8
_cell_length_a 23.140(4)
_cell_length_b 12.069(3)
_cell_length_c 32.482(7)
_cell_measurement_reflns_used 30
_cell_measurement_temperature 293(2)
_cell_measurement_theta_max 30
_cell_measurement_theta_min 15
_cell_volume 8711(3)
_computing_cell_refinement XDISK
_computing_data_collection P3
_computing_data_reduction XDISK
_computing_molecular_graphics XP
_computing_publication_material 'SHELXL-97 (Sheldrick, 1997)'
_computing_structure_refinement 'SHELXL-97 (Sheldrick, 1997)'
_computing_structure_solution 'SHELXL-97 (Sheldrick, 1997)'
_diffrn_ambient_temperature 293(2)
_diffrn_measured_fraction_theta_full 0.999
_diffrn_measured_fraction_theta_max 0.999
_diffrn_measurement_device_type 'R3m/V automatic four-circle diffractometer'
_diffrn_measurement_method omega/2-theta-scans
_diffrn_radiation_monochromator graphite
_diffrn_radiation_source 'fine-focus sealed tube'
_diffrn_radiation_wavelength 0.71073
_diffrn_reflns_av_R_equivalents 0.0000
_diffrn_reflns_av_sigmaI/netI 0.1794
_diffrn_reflns_limit_h_max 26
_diffrn_reflns_limit_h_min -27
_diffrn_reflns_limit_k_max 14
_diffrn_reflns_limit_k_min 0
_diffrn_reflns_limit_l_max 38
_diffrn_reflns_limit_l_min 0
_diffrn_reflns_number 7733
_diffrn_reflns_theta_full 25.05
_diffrn_reflns_theta_max 25.05
_diffrn_reflns_theta_min 1.83
_diffrn_standards_interval_time 50
_diffrn_standards_number 2
_exptl_absorpt_coefficient_mu 3.400
_exptl_absorpt_correction_T_max 0.450
_exptl_absorpt_correction_T_min 0.356
_exptl_absorpt_correction_type numerical
_exptl_absorpt_process_details xabs
_exptl_crystal_colour brown
_exptl_crystal_density_diffrn 1.646
_exptl_crystal_description irregular
_exptl_crystal_F_000 4256
_exptl_crystal_size_max 0.38
_exptl_crystal_size_mid 0.28
_exptl_crystal_size_min 0.22
_refine_diff_density_max 1.429
_refine_diff_density_min -0.658
_refine_diff_density_rms 0.123
_refine_ls_extinction_method none
_refine_ls_goodness_of_fit_ref 0.818
_refine_ls_hydrogen_treatment riding
_refine_ls_matrix_type full
_refine_ls_number_parameters 483
_refine_ls_number_reflns 7733
_refine_ls_number_restraints 1
_refine_ls_restrained_S_all 0.818
_refine_ls_R_factor_all 0.1720
_refine_ls_R_factor_gt 0.0611
_refine_ls_shift/su_max 0.001
_refine_ls_shift/su_mean 0.000
_refine_ls_structure_factor_coef Fsqd
_refine_ls_weighting_details 'calc w=1/[\s^2^(Fo^2^)+(0.0579P)^2^+0.0000P] where P=(Fo^2^+2Fc^2^)/3'
_refine_ls_weighting_scheme calc
_refine_ls_wR_factor_gt 0.1199
_refine_ls_wR_factor_ref 0.1560
_reflns_number_gt 2903
_reflns_number_total 7733
_reflns_threshold_expression >2sigma(I)
_cod_data_source_file ic300200k_si_002_4.cif
_cod_data_source_block 4
_cod_original_formula_sum 'C36 H27 N11 Mn Re S6'
_cod_database_code 4329201

loop_
_symmetry_equiv_pos_as_xyz
'x, y, z'
'-x, y, -z+1/2'
'x+1/2, y+1/2, z'
'-x+1/2, y+1/2, -z+1/2'
'-x, -y, -z'
'x, -y, z-1/2'
'-x+1/2, -y+1/2, -z'
'x+1/2, -y+1/2, z-1/2'

loop_
_atom_site_label
_atom_site_type_symbol
_atom_site_fract_x
_atom_site_fract_y
_atom_site_fract_z
_atom_site_U_iso_or_equiv
_atom_site_adp_type
_atom_site_occupancy
_atom_site_symmetry_multiplicity
_atom_site_calc_flag
_atom_site_refinement_flags
Re1 Re -0.14089(3) 1.20127(5) 0.11379(2) 0.0678(2) Uani 1 1 d .
S1 S -0.0923(2) 1.0945(5) 0.17706(18) 0.1221(19) Uani 1 1 d .
C1 C -0.0419(7) 1.0198(17) 0.1621(6) 0.108(6) Uani 1 1 d .
N1 N -0.0087(6) 0.9623(14) 0.1490(6) 0.133(7) Uani 1 1 d .
N2 N -0.1177(5) 1.0910(11) 0.0744(4) 0.073(4) Uani 1 1 d .
C2 C -0.1037(8) 1.0288(14) 0.0560(6) 0.085(5) Uani 1 1 d .
S2 S -0.0842(3) 0.9350(5) 0.0261(2) 0.168(3) Uani 1 1 d .
N3 N -0.2153(5) 1.1213(13) 0.1092(4) 0.088(4) Uani 1 1 d .
C3 C -0.2616(7) 1.0736(14) 0.1060(5) 0.082(5) Uani 1 1 d .
S3 S -0.3248(2) 1.0127(5) 0.10248(18) 0.1198(19) Uani 1 1 d .
N4 N -0.1814(5) 1.2958(11) 0.0665(4) 0.074(4) Uani 1 1 d .
C4 C -0.2059(7) 1.3580(14) 0.0390(5) 0.073(5) Uani 1 1 d .
S4 S -0.2414(2) 1.4439(5) 0.00327(16) 0.1064(16) Uani 1 1 d .
N5 N -0.1646(5) 1.3050(12) 0.1541(4) 0.084(4) Uani 1 1 d .
C5 C -0.1809(6) 1.3633(14) 0.1780(6) 0.083(5) Uani 1 1 d .
S5 S -0.2071(3) 1.4412(5) 0.2060(2) 0.132(2) Uani 1 1 d .
N6 N -0.0658(5) 1.2843(14) 0.1195(4) 0.097(5) Uani 1 1 d .
C6 C -0.0260(7) 1.3483(15) 0.1224(5) 0.086(5) Uani 1 1 d .
S6 S 0.0290(2) 1.4310(4) 0.1265(2) 0.1201(19) Uani 1 1 d .
Mn1 Mn 0.05990(9) 0.8592(2) 0.13932(7) 0.0717(6) Uani 1 1 d .
N7 N 0.1099(6) 1.0201(11) 0.1527(5) 0.080(4) Uani 1 1 d .
N8 N 0.1259(5) 0.8318(11) 0.2015(4) 0.069(4) Uani 1 1 d .
C7 C 0.1040(9) 1.108(2) 0.1313(8) 0.108(6) Uani 1 1 d .
C8 C 0.1306(10) 1.2105(18) 0.1455(10) 0.128(8) Uani 1 1 d .
H8A H 0.1286 1.2711 0.1275 0.154 Uiso 1 1 calc R
C9 C 0.1588(10) 1.213(3) 0.1871(11) 0.158(14) Uani 1 1 d .
H9A H 0.1743 1.2812 0.1983 0.189 Uiso 1 1 calc R
C10 C 0.1679(10) 1.123(2) 0.2166(10) 0.113(8) Uani 1 1 d .
C11 C 0.2012(12) 1.122(3) 0.2589(9) 0.150(14) Uani 1 1 d .
H11A H 0.2194 1.1878 0.2706 0.181 Uiso 1 1 calc R
C12 C 0.2085(12) 1.040(3) 0.2823(8) 0.130(12) Uani 1 1 d .
H12A H 0.2292 1.0445 0.3112 0.156 Uiso 1 1 calc R
C13 C 0.1838(7) 0.938(2) 0.2628(5) 0.089(6) Uani 1 1 d .
C14 C 0.1924(9) 0.841(3) 0.2850(6) 0.120(10) Uani 1 1 d .
H14A H 0.2143 0.8422 0.3137 0.144 Uiso 1 1 calc R
C15 C 0.1708(8) 0.741(2) 0.2676(7) 0.120(9) Uani 1 1 d .
H15A H 0.1782 0.6767 0.2839 0.144 Uiso 1 1 calc R
C16 C 0.1366(7) 0.7383(16) 0.2236(7) 0.086(5) Uani 1 1 d .
C17 C 0.1501(6) 0.9298(16) 0.2198(5) 0.066(4) Uani 1 1 d .
C18 C 0.1409(7) 1.0237(16) 0.1942(7) 0.076(5) Uani 1 1 d .
C19 C 0.0669(9) 1.1005(16) 0.0845(7) 0.134(7) Uani 1 1 d .
H19A H 0.0514 1.0266 0.0783 0.201 Uiso 1 1 calc R
H19B H 0.0919 1.1182 0.0662 0.201 Uiso 1 1 calc R
H19C H 0.0340 1.1519 0.0793 0.201 Uiso 1 1 calc R
C20 C 0.1146(7) 0.6308(14) 0.1998(6) 0.103(6) Uani 1 1 d .
H20A H 0.0927 0.6473 0.1707 0.154 Uiso 1 1 calc R
H20B H 0.0887 0.5927 0.2136 0.154 Uiso 1 1 calc R
H20C H 0.1485 0.5847 0.2001 0.154 Uiso 1 1 calc R
N9 N -0.0097(5) 0.7278(11) 0.1227(4) 0.079(4) Uani 1 1 d .
N10 N 0.0739(5) 0.7819(9) 0.0821(3) 0.062(3) Uani 1 1 d .
C21 C -0.0497(8) 0.6971(17) 0.1423(6) 0.108(6) Uani 1 1 d .
C22 C -0.1011(9) 0.6330(19) 0.1211(9) 0.129(8) Uani 1 1 d .
H22A H -0.1273 0.6093 0.1364 0.155 Uiso 1 1 calc R
C23 C -0.1125(9) 0.606(2) 0.0796(9) 0.135(9) Uani 1 1 d .
H23A H -0.1478 0.5702 0.0651 0.162 Uiso 1 1 calc R
C24 C -0.0686(8) 0.6346(14) 0.0591(6) 0.090(5) Uani 1 1 d .
C25 C -0.0758(8) 0.6025(14) 0.0152(7) 0.104(6) Uani 1 1 d .
H25A H -0.1099 0.5639 0.0001 0.125 Uiso 1 1 calc R
C26 C -0.0327(9) 0.6290(14) -0.0037(5) 0.090(5) Uani 1 1 d .
H26A H -0.0381 0.6084 -0.0321 0.108 Uiso 1 1 calc R
C27 C 0.0194(9) 0.6856(14) 0.0174(5) 0.081(5) Uani 1 1 d .
C28 C 0.0665(10) 0.7088(16) 0.0008(5) 0.099(6) Uani 1 1 d .
H28A H 0.0654 0.6850 -0.0266 0.119 Uiso 1 1 calc R
C29 C 0.1146(9) 0.7664(14) 0.0244(6) 0.098(6) Uani 1 1 d .
H29A H 0.1455 0.7847 0.0125 0.117 Uiso 1 1 calc R
C30 C 0.1184(7) 0.7981(14) 0.0658(4) 0.071(4) Uani 1 1 d .
C31 C 0.0259(6) 0.7234(12) 0.0594(5) 0.067(4) Uani 1 1 d .
C32 C -0.0196(6) 0.6979(13) 0.0811(5) 0.074(4) Uani 1 1 d .
C33 C -0.0399(7) 0.7355(17) 0.1888(5) 0.130(8) Uani 1 1 d .
H33A H -0.0028 0.7761 0.1980 0.196 Uiso 1 1 calc R
H33B H -0.0380 0.6721 0.2070 0.196 Uiso 1 1 calc R
H33C H -0.0727 0.7823 0.1906 0.196 Uiso 1 1 calc R
C34 C 0.1731(7) 0.8550(14) 0.0917(5) 0.100(6) Uani 1 1 d .
H34A H 0.1685 0.8723 0.1195 0.150 Uiso 1 1 calc R
H34B H 0.1790 0.9223 0.0776 0.150 Uiso 1 1 calc R
H34C H 0.2074 0.8076 0.0949 0.150 Uiso 1 1 calc R
C35 C 0.7521 0.7427 0.0851 0.150 Uiso 0.50 1 d P
C36 C 0.733(3) 0.765(6) 0.035(2) 0.27(3) Uiso 0.50 1 d P
N11 N 0.746(3) 0.660(6) 0.104(2) 0.36(4) Uiso 0.50 1 d P
C37 C 1.0000 0.394(5) 0.2500 0.28(3) Uiso 1 2 d SD
C38 C 1.0000 0.281(6) 0.2500 0.37(4) Uiso 1 2 d S
N12 N 1.0000 0.497(5) 0.2500 0.36(3) Uiso 1 2 d SD

loop_
_atom_site_aniso_label
_atom_site_aniso_U_11
_atom_site_aniso_U_22
_atom_site_aniso_U_33
_atom_site_aniso_U_23
_atom_site_aniso_U_13
_atom_site_aniso_U_12
Re1 0.0619(3) 0.0664(4) 0.0857(4) -0.0067(5) 0.0380(3) 0.0085(4)
S1 0.111(4) 0.129(5) 0.151(5) -0.014(4) 0.077(4) 0.027(4)
C1 0.061(11) 0.124(17) 0.139(16) 0.033(14) 0.027(11) -0.005(11)
N1 0.074(10) 0.130(14) 0.213(19) 0.036(13) 0.071(12) 0.044(10)
N2 0.049(7) 0.078(10) 0.098(10) 0.002(8) 0.033(7) 0.013(7)
C2 0.108(14) 0.060(12) 0.104(13) 0.004(10) 0.058(11) 0.017(10)
S2 0.240(8) 0.136(6) 0.138(5) -0.019(4) 0.067(5) 0.087(5)
N3 0.049(7) 0.147(13) 0.072(8) -0.015(8) 0.026(6) 0.015(9)
C3 0.071(11) 0.101(14) 0.081(10) -0.024(10) 0.029(9) 0.017(10)
S3 0.093(4) 0.137(5) 0.137(4) 0.003(4) 0.045(3) -0.036(3)
N4 0.092(9) 0.067(9) 0.075(8) -0.031(8) 0.047(7) -0.031(9)
C4 0.067(10) 0.093(14) 0.074(10) -0.017(10) 0.042(9) -0.016(10)
S4 0.087(3) 0.118(4) 0.103(3) 0.035(3) 0.009(3) -0.003(3)
N5 0.086(9) 0.080(9) 0.090(9) -0.004(9) 0.031(7) -0.011(9)
C5 0.065(10) 0.077(12) 0.121(14) -0.011(11) 0.050(10) -0.006(9)
S5 0.138(5) 0.123(5) 0.157(5) -0.056(4) 0.079(4) 0.015(4)
N6 0.050(7) 0.166(15) 0.082(8) -0.032(10) 0.029(7) 0.000(10)
C6 0.061(10) 0.106(15) 0.096(12) -0.015(10) 0.028(10) 0.027(10)
S6 0.082(3) 0.096(4) 0.183(5) -0.008(4) 0.039(3) -0.018(3)
Mn1 0.0570(13) 0.0808(16) 0.0840(15) -0.0100(13) 0.0306(11) 0.0070(12)
N7 0.103(11) 0.062(10) 0.096(11) 0.009(9) 0.061(9) 0.018(8)
N8 0.059(7) 0.076(11) 0.083(9) -0.010(8) 0.035(7) -0.003(7)
C7 0.096(14) 0.090(17) 0.14(2) -0.004(16) 0.045(14) 0.008(14)
C8 0.15(2) 0.051(13) 0.22(3) -0.012(18) 0.11(2) -0.004(14)
C9 0.097(17) 0.21(4) 0.20(3) -0.12(3) 0.09(2) -0.03(2)
C10 0.093(16) 0.12(2) 0.15(2) 0.02(2) 0.069(16) 0.023(16)
C11 0.085(17) 0.25(4) 0.13(2) -0.09(2) 0.052(19) -0.04(2)
C12 0.099(16) 0.22(4) 0.078(16) -0.063(19) 0.042(14) -0.01(2)
C13 0.070(11) 0.150(19) 0.055(10) -0.007(13) 0.030(9) 0.018(13)
C14 0.080(14) 0.22(3) 0.062(12) 0.002(17) 0.023(10) 0.001(17)
C15 0.058(11) 0.21(3) 0.099(16) 0.034(17) 0.025(11) 0.027(14)
C16 0.061(11) 0.095(15) 0.121(16) 0.039(12) 0.061(11) 0.026(10)
C17 0.048(8) 0.089(13) 0.073(10) -0.022(10) 0.039(8) -0.002(9)
C18 0.070(11) 0.070(13) 0.106(15) -0.030(12) 0.054(11) -0.024(10)
C19 0.15(2) 0.096(16) 0.16(2) 0.031(15) 0.064(17) 0.014(14)
C20 0.101(14) 0.070(13) 0.148(17) 0.024(13) 0.050(12) 0.007(11)
N9 0.076(8) 0.090(11) 0.087(9) 0.005(8) 0.052(7) -0.011(7)
N10 0.067(7) 0.049(8) 0.078(7) 0.006(7) 0.036(6) 0.006(7)
C21 0.069(11) 0.108(14) 0.153(17) 0.012(16) 0.042(12) 0.006(13)
C22 0.066(13) 0.141(19) 0.20(2) 0.01(2) 0.069(16) -0.020(13)
C23 0.069(13) 0.16(2) 0.17(2) 0.00(2) 0.020(16) -0.021(14)
C24 0.078(12) 0.077(12) 0.104(14) -0.015(11) 0.009(11) -0.002(10)
C25 0.087(14) 0.074(14) 0.135(18) -0.007(13) 0.003(13) -0.003(11)
C26 0.110(14) 0.071(12) 0.079(11) -0.020(10) 0.013(11) -0.010(12)
C27 0.118(14) 0.057(11) 0.072(10) 0.011(10) 0.036(10) 0.026(11)
C28 0.155(18) 0.081(13) 0.071(10) 0.008(12) 0.046(12) 0.049(15)
C29 0.131(17) 0.087(15) 0.094(13) 0.013(11) 0.062(12) 0.028(12)
C30 0.079(10) 0.069(10) 0.069(9) 0.004(10) 0.030(8) 0.007(11)
C31 0.056(9) 0.049(10) 0.090(10) 0.001(8) 0.014(8) 0.006(8)
C32 0.047(8) 0.055(9) 0.114(12) 0.007(11) 0.011(8) -0.015(9)
C33 0.105(13) 0.20(2) 0.096(13) -0.005(14) 0.050(11) -0.047(14)
C34 0.087(13) 0.105(14) 0.127(15) 0.007(12) 0.062(12) 0.025(11)

loop_
_atom_type_symbol
_atom_type_description
_atom_type_scat_dispersion_real
_atom_type_scat_dispersion_imag
_atom_type_scat_source
C C 0.0033 0.0016 'International Tables Vol C Tables 4.2.6.8 and 6.1.1.4'
H H 0.0000 0.0000 'International Tables Vol C Tables 4.2.6.8 and 6.1.1.4'
N N 0.0061 0.0033 'International Tables Vol C Tables 4.2.6.8 and 6.1.1.4'
S S 0.1246 0.1234 'International Tables Vol C Tables 4.2.6.8 and 6.1.1.4'
Mn Mn 0.3368 0.7283 'International Tables Vol C Tables 4.2.6.8 and 6.1.1.4'
Re Re -1.0185 7.2310 'International Tables Vol C Tables 4.2.6.8 and 6.1.1.4'
O O 0.0106 0.0060 'International Tables Vol C Tables 4.2.6.8 and 6.1.1.4'

loop_
_geom_angle_atom_site_label_1
_geom_angle_atom_site_label_2
_geom_angle_atom_site_label_3
_geom_angle
N4 Re1 N3 90.5(5)
N4 Re1 N6 89.7(5)
N3 Re1 N6 178.7(5)
N4 Re1 N5 89.4(5)
N3 Re1 N5 87.8(5)
N6 Re1 N5 90.9(5)
N4 Re1 N2 92.4(5)
N3 Re1 N2 90.6(5)
N6 Re1 N2 90.7(5)
N5 Re1 N2 177.6(5)
N4 Re1 S1 175.1(4)
N3 Re1 S1 89.6(4)
N6 Re1 S1 90.1(4)
N5 Re1 S1 85.7(4)
N2 Re1 S1 92.5(4)
C1 S1 Re1 103.9(7)
N1 C1 S1 175.2(19)
C1 N1 Mn1 168.1(18)
C2 N2 Re1 175.2(15)
N2 C2 S2 178(2)
C3 N3 Re1 178.9(15)
N3 C3 S3 178.1(15)
C4 N4 Re1 176.7(13)
N4 C4 S4 176.9(14)
C5 N5 Re1 176.8(13)
N5 C5 S5 175.2(17)
C6 N6 Re1 169.9(15)
N6 C6 S6 178.2(17)
N1 Mn1 N10 132.5(6)
N1 Mn1 N8 108.2(6)
N10 Mn1 N8 119.3(4)
N1 Mn1 N9 86.1(6)
N10 Mn1 N9 76.0(4)
N8 Mn1 N9 112.9(5)
N1 Mn1 N7 80.2(6)
N10 Mn1 N7 110.1(5)
N8 Mn1 N7 76.3(5)
N9 Mn1 N7 165.5(5)
C7 N7 C18 118.4(19)
C7 N7 Mn1 130.9(16)
C18 N7 Mn1 109.0(12)
C16 N8 C17 120.6(15)
C16 N8 Mn1 127.3(12)
C17 N8 Mn1 111.4(11)
N7 C7 C8 127(2)
N7 C7 C19 117(2)
C8 C7 C19 117(2)
C9 C8 C7 114(3)
C8 C9 C10 127(3)
C11 C10 C9 128(3)
C11 C10 C18 123(3)
C9 C10 C18 109(2)
C12 C11 C10 125(4)
C11 C12 C13 117(3)
C14 C13 C17 115(2)
C14 C13 C12 122(2)
C17 C13 C12 123(2)
C15 C14 C13 124(2)
C14 C15 C16 118(2)
N8 C16 C15 119(2)
N8 C16 C20 117.7(17)
C15 C16 C20 122.9(19)
N8 C17 C18 118.0(15)
N8 C17 C13 122.6(18)
C18 C17 C13 119.4(19)
N7 C18 C17 121.8(16)
N7 C18 C10 124(2)
C17 C18 C10 114(2)
C21 N9 C32 117.5(15)
C21 N9 Mn1 130.2(13)
C32 N9 Mn1 110.0(9)
C30 N10 C31 118.8(13)
C30 N10 Mn1 127.4(11)
C31 N10 Mn1 113.2(9)
N9 C21 C22 121.6(19)
N9 C21 C33 117.4(17)
C22 C21 C33 120.9(18)
C23 C22 C21 121(2)
C22 C23 C24 117(2)
C32 C24 C23 119.2(19)
C32 C24 C25 120.5(18)
C23 C24 C25 120(2)
C26 C25 C24 119.4(18)
C25 C26 C27 123.0(17)
C28 C27 C26 125.7(18)
C28 C27 C31 115.6(17)
C26 C27 C31 118.6(16)
C29 C28 C27 120.1(17)
C28 C29 C30 120.9(17)
N10 C30 C29 121.1(16)
N10 C30 C34 119.1(13)
C29 C30 C34 119.8(15)
N10 C31 C27 123.3(14)
N10 C31 C32 116.3(14)
C27 C31 C32 120.5(15)
N9 C32 C24 123.0(15)
N9 C32 C31 118.9(13)
C24 C32 C31 117.8(17)
N11 C35 C36 129(4)
N12 C37 C38 180.00(3)

loop_
_geom_bond_atom_site_label_1
_geom_bond_atom_site_label_2
_geom_bond_distance
Re1 N4 1.932(14)
Re1 N3 1.943(13)
Re1 N6 1.969(14)
Re1 N5 1.995(14)
Re1 N2 2.020(13)
Re1 S1 2.420(6)
S1 C1 1.65(2)
C1 N1 1.20(2)
N1 Mn1 2.108(14)
N2 C2 1.065(16)
C2 S2 1.634(17)
N3 C3 1.194(18)
C3 S3 1.612(18)
N4 C4 1.185(18)
C4 S4 1.600(18)
N5 C5 1.185(16)
C5 S5 1.545(17)
N6 C6 1.186(19)
C6 S6 1.594(19)
Mn1 N10 2.183(11)
Mn1 N8 2.192(13)
Mn1 N9 2.216(12)
Mn1 N7 2.241(14)
N7 C7 1.25(2)
N7 C18 1.34(2)
N8 C16 1.324(17)
N8 C17 1.371(17)
C7 C8 1.40(3)
C7 C19 1.53(2)
C8 C9 1.33(3)
C9 C10 1.43(4)
C10 C11 1.37(3)
C10 C18 1.45(3)
C11 C12 1.23(4)
C12 C13 1.43(3)
C13 C14 1.36(3)
C13 C17 1.40(2)
C14 C15 1.36(3)
C15 C16 1.43(2)
C16 C20 1.52(2)
C17 C18 1.39(2)
N9 C21 1.316(18)
N9 C32 1.356(17)
N10 C30 1.297(15)
N10 C31 1.351(15)
C21 C22 1.42(2)
C21 C33 1.54(2)
C22 C23 1.34(3)
C23 C24 1.40(2)
C24 C32 1.39(2)
C24 C25 1.44(2)
C25 C26 1.35(2)
C26 C27 1.39(2)
C27 C28 1.37(2)
C27 C31 1.406(19)
C28 C29 1.35(2)
C29 C30 1.375(19)
C30 C34 1.480(19)
C31 C32 1.453(18)
C35 N11 1.20(7)
C35 C36 1.60(7)
C37 N12 1.24(3)
C37 C38 1.37(8)
